data_7133647
loop_
_publ_author_name
'Liu, Chenghuan'
'Schmidtmann, Marc'
'M&#xfc;ller, Thomas'

_publ_section_title
;
 Metal ion-driven formation of 2<i>H</i>-silolides and -germolides.
;
_journal_issue 80
_journal_name_full 'Chemical communications (Cambridge, England)'
_journal_page_first 11295
_journal_page_last 11298
_journal_paper_doi 10.1039/d4cc03984j
_journal_volume 60
_journal_year 2024
_chemical_formula_structural Cu2(SiC4(C6H5)2(Si(CH3)3)2Si(C15H23N2))2
_chemical_formula_sum 'C74 H102 Cu2 N4 Si8'
_chemical_formula_weight 1399.39
_space_group_crystal_system monoclinic
_space_group_IT_number 14
_space_group_name_Hall '-P 2yn'
_space_group_name_H-M_alt 'P 1 21/n 1'
_atom_sites_solution_hydrogens difmap
_atom_sites_solution_primary direct
_atom_sites_solution_secondary difmap
_audit_creation_method SHELXL-2018/3
_audit_update_record
;
2024-07-05 deposited with the CCDC.	2024-08-30 downloaded from the CCDC.
;
_cell_angle_alpha 90
_cell_angle_beta 101.596(3)
_cell_angle_gamma 90
_cell_formula_units_Z 2
_cell_length_a 14.1025(13)
_cell_length_b 17.5632(17)
_cell_length_c 15.1034(15)
_cell_measurement_reflns_used 9186
_cell_measurement_temperature 100(2)
_cell_measurement_theta_max 39.99
_cell_measurement_theta_min 2.50
_cell_volume 3664.5(6)
_computing_cell_refinement 'Bruker SAINT V8.40B'
_computing_data_collection 'Bruker APEX3'
_computing_data_reduction 'Bruker SAINT V8.40B'
_computing_structure_refinement 'SHELXL-2018/3 (Sheldrick, 2018)'
_computing_structure_solution 'SHELXS-2013/1 (Sheldrick, 2013)'
_diffrn_ambient_temperature 100(2)
_diffrn_measured_fraction_theta_full 1.000
_diffrn_measured_fraction_theta_max 1.000
_diffrn_measurement_device_type 'Bruker Photon III CPAD'
_diffrn_measurement_method '\f and \w scans'
_diffrn_radiation_type MoK\a
_diffrn_radiation_wavelength 0.71073
_diffrn_reflns_av_R_equivalents 0.0439
_diffrn_reflns_av_unetI/netI 0.0206
_diffrn_reflns_Laue_measured_fraction_full 1.000
_diffrn_reflns_Laue_measured_fraction_max 1.000
_diffrn_reflns_limit_h_max 25
_diffrn_reflns_limit_h_min -25
_diffrn_reflns_limit_k_max 31
_diffrn_reflns_limit_k_min -31
_diffrn_reflns_limit_l_max 27
_diffrn_reflns_limit_l_min -27
_diffrn_reflns_number 264268
_diffrn_reflns_point_group_measured_fraction_full 1.000
_diffrn_reflns_point_group_measured_fraction_max 1.000
_diffrn_reflns_theta_full 25.242
_diffrn_reflns_theta_max 40.249
_diffrn_reflns_theta_min 1.800
_diffrn_source 'I\mS microfocus'
_exptl_absorpt_coefficient_mu 0.755
_exptl_absorpt_correction_T_max 1.0000
_exptl_absorpt_correction_T_min 0.9327
_exptl_absorpt_correction_type multi-scan
_exptl_absorpt_process_details 'SADABS-2016/2 (Sheldrick)'
_exptl_crystal_colour yellow
_exptl_crystal_density_diffrn 1.268
_exptl_crystal_description block
_exptl_crystal_F_000 1488
_exptl_crystal_size_max 0.140
_exptl_crystal_size_mid 0.100
_exptl_crystal_size_min 0.100
_refine_diff_density_max 0.595
_refine_diff_density_min -0.519
_refine_diff_density_rms 0.059
_refine_ls_extinction_method none
_refine_ls_goodness_of_fit_ref 1.003
_refine_ls_hydrogen_treatment constr
_refine_ls_matrix_type full
_refine_ls_number_parameters 408
_refine_ls_number_reflns 23058
_refine_ls_number_restraints 0
_refine_ls_restrained_S_all 1.003
_refine_ls_R_factor_all 0.0309
_refine_ls_R_factor_gt 0.0253
_refine_ls_shift/su_max 0.005
_refine_ls_shift/su_mean 0.000
_refine_ls_structure_factor_coef Fsqd
_refine_ls_weighting_details 'w=1/[\s^2^(Fo^2^)+(0.0350P)^2^+0.9000P] where P=(Fo^2^+2Fc^2^)/3'
_refine_ls_weighting_scheme calc
_refine_ls_wR_factor_gt 0.0680
_refine_ls_wR_factor_ref 0.0710
_reflns_Friedel_coverage 0.000
_reflns_number_gt 20434
_reflns_number_total 23058
_reflns_threshold_expression 'I > 2\s(I)'
_cod_data_source_file d4cc03984j3.cif
_cod_data_source_block lch0926
_cod_depositor_comments 'Adding full bibliography for 7133645--7133649.cif.'
_cod_original_sg_symbol_H-M 'P 21/n'
_cod_database_code 7133647
_shelx_shelxl_version_number 2018/3
_shelx_space_group_comment
;
The symmetry employed for this shelxl refinement is uniquely defined
by the following loop, which should always be used as a source of
symmetry information in preference to the above space-group names.
They are only intended as comments.
;
_shelx_estimated_absorpt_t_min 0.902
_shelx_estimated_absorpt_t_max 0.928

loop_
_space_group_symop_operation_xyz
'x, y, z'
'-x+1/2, y+1/2, -z+1/2'
'-x, -y, -z'
'x-1/2, -y-1/2, z-1/2'

loop_
_atom_site_label
_atom_site_type_symbol
_atom_site_fract_x
_atom_site_fract_y
_atom_site_fract_z
_atom_site_U_iso_or_equiv
_atom_site_adp_type
_atom_site_occupancy
_atom_site_site_symmetry_order
_atom_site_calc_flag
_atom_site_refinement_flags_posn
_atom_site_refinement_flags_adp
_atom_site_refinement_flags_occupancy
_atom_site_disorder_assembly
_atom_site_disorder_group
Cu1 Cu 0.58653(2) 0.52954(2) 0.53500(2) 0.00998(2) Uani 1 1 d . . . . .
Si1 Si 0.60947(2) 0.48418(2) 0.39910(2) 0.00866(3) Uani 1 1 d . . . . .
Si2 Si 0.76758(2) 0.58812(2) 0.35145(2) 0.01119(3) Uani 1 1 d . . . . .
Si3 Si 0.81030(2) 0.41598(2) 0.42254(2) 0.01069(3) Uani 1 1 d . . . . .
Si4 Si 0.42291(2) 0.41284(2) 0.33060(2) 0.00819(3) Uani 1 1 d . . . . .
N1 N 0.31862(3) 0.39817(3) 0.23585(3) 0.00999(7) Uani 1 1 d . . . . .
N2 N 0.38833(3) 0.30970(3) 0.32290(3) 0.00966(7) Uani 1 1 d . . . . .
C1 C 0.72453(4) 0.48539(3) 0.34917(4) 0.00898(7) Uani 1 1 d . . . . .
C2 C 0.69149(4) 0.45015(3) 0.25619(4) 0.00875(7) Uani 1 1 d . . . . .
C3 C 0.59656(4) 0.42572(3) 0.23457(3) 0.00865(7) Uani 1 1 d . . . . .
C4 C 0.53891(4) 0.43733(3) 0.30336(4) 0.00916(7) Uani 1 1 d . . . . .
C5 C 0.76397(4) 0.43254(3) 0.19941(4) 0.00970(7) Uani 1 1 d . . . . .
C6 C 0.82117(4) 0.48875(3) 0.17064(4) 0.01284(8) Uani 1 1 d . . . . .
H6 H 0.807484 0.540846 0.179449 0.015 Uiso 1 1 calc R U . . .
C7 C 0.89793(5) 0.46979(4) 0.12926(5) 0.01653(10) Uani 1 1 d . . . . .
H7 H 0.936574 0.508845 0.111137 0.020 Uiso 1 1 calc R U . . .
C8 C 0.91801(5) 0.39399(4) 0.11449(5) 0.01737(10) Uani 1 1 d . . . . .
H8 H 0.972105 0.380831 0.088962 0.021 Uiso 1 1 calc R U . . .
C9 C 0.85804(5) 0.33744(4) 0.13748(4) 0.01614(10) Uani 1 1 d . . . . .
H9 H 0.869209 0.285646 0.124586 0.019 Uiso 1 1 calc R U . . .
C10 C 0.78186(4) 0.35644(3) 0.17923(4) 0.01310(9) Uani 1 1 d . . . . .
H10 H 0.741316 0.317359 0.194327 0.016 Uiso 1 1 calc R U . . .
C11 C 0.55481(4) 0.38935(3) 0.14613(4) 0.00952(7) Uani 1 1 d . . . . .
C12 C 0.56554(5) 0.42110(4) 0.06373(4) 0.01485(9) Uani 1 1 d . . . . .
H12 H 0.600482 0.467312 0.063406 0.018 Uiso 1 1 calc R U . . .
C13 C 0.52561(6) 0.38576(4) -0.01785(4) 0.01934(12) Uani 1 1 d . . . . .
H13 H 0.532893 0.408331 -0.073259 0.023 Uiso 1 1 calc R U . . .
C14 C 0.47507(5) 0.31755(4) -0.01865(4) 0.01808(11) Uani 1 1 d . . . . .
H14 H 0.448544 0.293193 -0.074278 0.022 Uiso 1 1 calc R U . . .
C15 C 0.46382(5) 0.28543(4) 0.06282(4) 0.01591(10) Uani 1 1 d . . . . .
H15 H 0.429642 0.238838 0.062953 0.019 Uiso 1 1 calc R U . . .
C16 C 0.50258(4) 0.32148(3) 0.14412(4) 0.01264(8) Uani 1 1 d . . . . .
H16 H 0.493380 0.299563 0.199279 0.015 Uiso 1 1 calc R U . . .
C17 C 0.75464(6) 0.63928(4) 0.45776(5) 0.02079(12) Uani 1 1 d . . . . .
H17A H 0.685813 0.645819 0.458586 0.031 Uiso 1 1 calc R U . . .
H17B H 0.785752 0.689307 0.459627 0.031 Uiso 1 1 calc R U . . .
H17C H 0.785612 0.609367 0.510451 0.031 Uiso 1 1 calc R U . . .
C18 C 0.68865(5) 0.63873(4) 0.25360(5) 0.01868(11) Uani 1 1 d . . . . .
H18A H 0.693841 0.613320 0.197001 0.022 Uiso 0.5 1 calc R U P . .
H18B H 0.621209 0.637435 0.261004 0.022 Uiso 0.5 1 calc R U P . .
H18C H 0.709863 0.691752 0.251912 0.022 Uiso 0.5 1 calc R U P . .
H18D H 0.656101 0.681684 0.276277 0.022 Uiso 0.5 1 calc R U P . .
H18E H 0.728733 0.657570 0.212274 0.022 Uiso 0.5 1 calc R U P . .
H18F H 0.640079 0.603253 0.221366 0.022 Uiso 0.5 1 calc R U P . .
C19 C 0.89943(5) 0.60246(4) 0.34999(5) 0.01832(11) Uani 1 1 d . . . . .
H19A H 0.938594 0.588225 0.408850 0.027 Uiso 1 1 calc R U . . .
H19B H 0.910968 0.656072 0.337603 0.027 Uiso 1 1 calc R U . . .
H19C H 0.917433 0.570545 0.302751 0.027 Uiso 1 1 calc R U . . .
C20 C 0.83866(5) 0.44930(4) 0.54329(4) 0.01762(10) Uani 1 1 d . . . . .
H20A H 0.878341 0.495482 0.547875 0.026 Uiso 1 1 calc R U . . .
H20B H 0.874200 0.409378 0.581557 0.026 Uiso 1 1 calc R U . . .
H20C H 0.778215 0.460393 0.563361 0.026 Uiso 1 1 calc R U . . .
C21 C 0.93036(5) 0.40288(4) 0.38818(5) 0.01719(10) Uani 1 1 d . . . . .
H21A H 0.919719 0.384010 0.325903 0.026 Uiso 1 1 calc R U . . .
H21B H 0.969445 0.366035 0.428626 0.026 Uiso 1 1 calc R U . . .
H21C H 0.964426 0.451779 0.392126 0.026 Uiso 1 1 calc R U . . .
C22 C 0.74950(5) 0.32005(4) 0.41598(5) 0.01640(10) Uani 1 1 d . . . . .
H22A H 0.717450 0.313961 0.467411 0.025 Uiso 1 1 calc R U . . .
H22B H 0.798105 0.279914 0.417610 0.025 Uiso 1 1 calc R U . . .
H22C H 0.701333 0.316361 0.359495 0.025 Uiso 1 1 calc R U . . .
C23 C 0.30975(4) 0.32543(3) 0.25942(4) 0.00954(7) Uani 1 1 d . . . . .
C24 C 0.22535(4) 0.27442(3) 0.22980(4) 0.01113(8) Uani 1 1 d . . . . .
C25 C 0.22861(5) 0.21483(3) 0.16928(4) 0.01424(9) Uani 1 1 d . . . . .
H25 H 0.283493 0.208670 0.142362 0.017 Uiso 1 1 calc R U . . .
C26 C 0.15104(5) 0.16447(4) 0.14859(5) 0.01783(11) Uani 1 1 d . . . . .
H26 H 0.152856 0.124107 0.107092 0.021 Uiso 1 1 calc R U . . .
C27 C 0.07090(5) 0.17305(4) 0.18843(5) 0.01940(11) Uani 1 1 d . . . . .
H27 H 0.018723 0.137949 0.175046 0.023 Uiso 1 1 calc R U . . .
C28 C 0.06711(5) 0.23301(4) 0.24790(5) 0.01830(11) Uani 1 1 d . . . . .
H28 H 0.012031 0.239146 0.274546 0.022 Uiso 1 1 calc R U . . .
C29 C 0.14406(4) 0.28401(4) 0.26835(4) 0.01483(9) Uani 1 1 d . . . . .
H29 H 0.141243 0.325240 0.308451 0.018 Uiso 1 1 calc R U . . .
C30 C 0.25772(4) 0.44563(3) 0.16620(4) 0.01261(8) Uani 1 1 d . . . . .
C31 C 0.21600(7) 0.39955(4) 0.08140(5) 0.02532(15) Uani 1 1 d . . . . .
H31A H 0.268181 0.371377 0.061892 0.038 Uiso 1 1 calc R U . . .
H31B H 0.185446 0.434126 0.033087 0.038 Uiso 1 1 calc R U . . .
H31C H 0.167640 0.363633 0.094878 0.038 Uiso 1 1 calc R U . . .
C32 C 0.32483(5) 0.50698(4) 0.14153(5) 0.01924(11) Uani 1 1 d . . . . .
H32A H 0.352869 0.536340 0.195652 0.029 Uiso 1 1 calc R U . . .
H32B H 0.287826 0.541059 0.095936 0.029 Uiso 1 1 calc R U . . .
H32C H 0.376829 0.482868 0.117201 0.029 Uiso 1 1 calc R U . . .
C33 C 0.17634(6) 0.48297(5) 0.20441(6) 0.02349(13) Uani 1 1 d . . . . .
H33A H 0.133291 0.443488 0.219830 0.035 Uiso 1 1 calc R U . . .
H33B H 0.139379 0.517277 0.159057 0.035 Uiso 1 1 calc R U . . .
H33C H 0.204278 0.512035 0.258796 0.035 Uiso 1 1 calc R U . . .
C34 C 0.41640(4) 0.23970(3) 0.37615(4) 0.01187(8) Uani 1 1 d . . . . .
C35 C 0.47139(6) 0.18657(4) 0.32337(5) 0.02136(12) Uani 1 1 d . . . . .
H35A H 0.430114 0.174112 0.264874 0.032 Uiso 1 1 calc R U . . .
H35B H 0.488884 0.139676 0.357966 0.032 Uiso 1 1 calc R U . . .
H35C H 0.530274 0.211995 0.313565 0.032 Uiso 1 1 calc R U . . .
C36 C 0.33040(5) 0.19697(4) 0.40054(4) 0.01618(10) Uani 1 1 d . . . . .
H36A H 0.291494 0.232297 0.428684 0.024 Uiso 1 1 calc R U . . .
H36B H 0.354331 0.155778 0.442932 0.024 Uiso 1 1 calc R U . . .
H36C H 0.290398 0.175524 0.345607 0.024 Uiso 1 1 calc R U . . .
C37 C 0.48520(5) 0.26521(4) 0.46268(4) 0.01702(10) Uani 1 1 d . . . . .
H37A H 0.538108 0.295146 0.446976 0.026 Uiso 1 1 calc R U . . .
H37B H 0.511850 0.220366 0.497622 0.026 Uiso 1 1 calc R U . . .
H37C H 0.449731 0.296471 0.498874 0.026 Uiso 1 1 calc R U . . .

loop_
_atom_site_aniso_label
_atom_site_aniso_U_11
_atom_site_aniso_U_22
_atom_site_aniso_U_33
_atom_site_aniso_U_23
_atom_site_aniso_U_13
_atom_site_aniso_U_12
Cu1 0.01011(3) 0.01094(3) 0.00915(3) -0.00272(2) 0.00252(2) -0.00094(2)
Si1 0.00795(6) 0.00953(6) 0.00860(6) -0.00191(4) 0.00191(4) -0.00075(4)
Si2 0.01131(6) 0.00939(6) 0.01329(6) -0.00228(5) 0.00344(5) -0.00207(5)
Si3 0.00856(6) 0.01210(6) 0.01080(6) -0.00021(5) 0.00052(5) 0.00041(5)
Si4 0.00742(6) 0.00851(6) 0.00865(6) -0.00132(4) 0.00166(4) -0.00113(4)
N1 0.00927(16) 0.00902(16) 0.01075(16) 0.00054(13) -0.00020(13) -0.00093(13)
N2 0.00977(16) 0.00840(15) 0.01036(16) 0.00053(12) 0.00096(13) -0.00085(13)
C1 0.00782(17) 0.00947(17) 0.00960(17) -0.00160(14) 0.00159(14) -0.00073(14)
C2 0.00868(18) 0.00863(17) 0.00913(17) -0.00101(14) 0.00223(14) -0.00011(14)
C3 0.00853(17) 0.00875(17) 0.00868(17) -0.00111(13) 0.00173(14) -0.00081(14)
C4 0.00835(18) 0.00994(18) 0.00930(17) -0.00134(14) 0.00205(14) -0.00089(14)
C5 0.00848(18) 0.01116(18) 0.00966(18) -0.00109(14) 0.00230(14) -0.00008(14)
C6 0.0123(2) 0.0131(2) 0.0142(2) -0.00189(16) 0.00526(17) -0.00222(16)
C7 0.0136(2) 0.0205(3) 0.0174(2) -0.0045(2) 0.00766(19) -0.00455(19)
C8 0.0124(2) 0.0235(3) 0.0176(2) -0.0072(2) 0.00635(19) -0.0004(2)
C9 0.0155(2) 0.0165(2) 0.0174(2) -0.00522(19) 0.00579(19) 0.00243(19)
C10 0.0138(2) 0.0117(2) 0.0146(2) -0.00212(16) 0.00483(17) 0.00064(16)
C11 0.00957(18) 0.01004(18) 0.00884(17) -0.00112(14) 0.00159(14) -0.00093(14)
C12 0.0180(2) 0.0158(2) 0.0102(2) 0.00059(16) 0.00150(17) -0.00623(19)
C13 0.0250(3) 0.0235(3) 0.0089(2) -0.00014(19) 0.0020(2) -0.0101(2)
C14 0.0218(3) 0.0213(3) 0.0107(2) -0.00433(19) 0.00221(19) -0.0077(2)
C15 0.0199(3) 0.0151(2) 0.0127(2) -0.00384(17) 0.00338(19) -0.00715(19)
C16 0.0158(2) 0.0122(2) 0.01015(19) -0.00161(15) 0.00318(16) -0.00415(17)
C17 0.0278(3) 0.0156(2) 0.0213(3) -0.0081(2) 0.0106(2) -0.0055(2)
C18 0.0207(3) 0.0130(2) 0.0220(3) 0.0021(2) 0.0034(2) 0.0033(2)
C19 0.0141(2) 0.0195(3) 0.0218(3) -0.0032(2) 0.0048(2) -0.0069(2)
C20 0.0146(2) 0.0242(3) 0.0126(2) -0.0023(2) -0.00080(18) 0.0008(2)
C21 0.0109(2) 0.0218(3) 0.0187(3) 0.0007(2) 0.00254(19) 0.00303(19)
C22 0.0155(2) 0.0128(2) 0.0197(3) 0.00269(18) 0.00058(19) 0.00035(18)
C23 0.00907(18) 0.00942(18) 0.01012(18) -0.00112(14) 0.00187(14) -0.00138(14)
C24 0.01049(19) 0.01030(18) 0.01200(19) -0.00076(15) 0.00080(15) -0.00266(15)
C25 0.0155(2) 0.0130(2) 0.0138(2) -0.00297(17) 0.00178(18) -0.00297(17)
C26 0.0197(3) 0.0137(2) 0.0179(2) -0.00333(19) -0.0014(2) -0.00563(19)
C27 0.0164(3) 0.0171(2) 0.0224(3) 0.0006(2) -0.0014(2) -0.0080(2)
C28 0.0124(2) 0.0197(3) 0.0226(3) 0.0008(2) 0.0029(2) -0.00516(19)
C29 0.0120(2) 0.0150(2) 0.0176(2) -0.00213(18) 0.00325(18) -0.00304(17)
C30 0.0110(2) 0.01134(19) 0.0142(2) 0.00184(16) -0.00062(16) 0.00026(16)
C31 0.0346(4) 0.0192(3) 0.0159(3) 0.0011(2) -0.0100(3) -0.0011(3)
C32 0.0162(2) 0.0163(2) 0.0245(3) 0.0089(2) 0.0024(2) -0.0006(2)
C33 0.0161(3) 0.0221(3) 0.0332(4) 0.0067(3) 0.0075(3) 0.0071(2)
C34 0.0134(2) 0.01010(18) 0.01204(19) 0.00206(15) 0.00244(16) 0.00018(16)
C35 0.0280(3) 0.0153(2) 0.0230(3) 0.0038(2) 0.0104(3) 0.0087(2)
C36 0.0188(3) 0.0148(2) 0.0144(2) 0.00297(18) 0.00216(19) -0.00564(19)
C37 0.0158(2) 0.0177(2) 0.0154(2) 0.00491(19) -0.00206(19) -0.00295(19)

loop_
_atom_type_symbol
_atom_type_description
_atom_type_scat_dispersion_real
_atom_type_scat_dispersion_imag
_atom_type_scat_source
C C 0.0033 0.0016 'International Tables Vol C Tables 4.2.6.8 and 6.1.1.4'
H H 0.0000 0.0000 'International Tables Vol C Tables 4.2.6.8 and 6.1.1.4'
N N 0.0061 0.0033 'International Tables Vol C Tables 4.2.6.8 and 6.1.1.4'
Si Si 0.0817 0.0704 'International Tables Vol C Tables 4.2.6.8 and 6.1.1.4'
Cu Cu 0.3201 1.2651 'International Tables Vol C Tables 4.2.6.8 and 6.1.1.4'

loop_
_geom_angle_atom_site_label_1
_geom_angle_atom_site_label_2
_geom_angle_atom_site_label_3
_geom_angle
_geom_angle_site_symmetry_1
_geom_angle_site_symmetry_3
_geom_angle_publ_flag
Si1 Cu1 Si4 172.711(7) . 3_666 ?
Si1 Cu1 Cu1 77.982(7) . 3_666 ?
Si4 Cu1 Cu1 108.114(7) 3_666 3_666 ?
C4 Si1 C1 93.70(2) . . ?
C4 Si1 Cu1 137.12(2) . . ?
C1 Si1 Cu1 129.187(18) . . ?
C17 Si2 C19 102.23(3) . . ?
C17 Si2 C18 107.50(4) . . ?
C19 Si2 C18 110.92(3) . . ?
C17 Si2 C1 112.54(3) . . ?
C19 Si2 C1 116.08(3) . . ?
C18 Si2 C1 107.29(3) . . ?
C20 Si3 C21 106.12(3) . . ?
C20 Si3 C22 109.58(3) . . ?
C21 Si3 C22 107.53(3) . . ?
C20 Si3 C1 110.55(3) . . ?
C21 Si3 C1 114.74(3) . . ?
C22 Si3 C1 108.20(3) . . ?
C4 Si4 N1 117.98(2) . . ?
C4 Si4 N2 116.73(2) . . ?
N1 Si4 N2 70.20(2) . . ?
C4 Si4 Cu1 108.102(18) . 3_666 ?
N1 Si4 Cu1 124.486(18) . 3_666 ?
N2 Si4 Cu1 114.863(17) . 3_666 ?
C4 Si4 C23 128.26(2) . . ?
N1 Si4 C23 35.28(2) . . ?
N2 Si4 C23 35.34(2) . . ?
Cu1 Si4 C23 123.047(15) 3_666 . ?
C23 N1 C30 131.04(5) . . ?
C23 N1 Si4 91.69(3) . . ?
C30 N1 Si4 136.93(4) . . ?
C23 N2 C34 130.76(5) . . ?
C23 N2 Si4 90.72(3) . . ?
C34 N2 Si4 137.07(4) . . ?
C2 C1 Si2 116.14(4) . . ?
C2 C1 Si3 108.50(4) . . ?
Si2 C1 Si3 115.66(3) . . ?
C2 C1 Si1 103.40(3) . . ?
Si2 C1 Si1 107.16(3) . . ?
Si3 C1 Si1 104.58(3) . . ?
C3 C2 C5 122.88(5) . . ?
C3 C2 C1 116.59(5) . . ?
C5 C2 C1 119.81(5) . . ?
C2 C3 C4 116.19(5) . . ?
C2 C3 C11 122.30(5) . . ?
C4 C3 C11 121.50(5) . . ?
C3 C4 Si1 110.03(4) . . ?
C3 C4 Si4 141.76(4) . . ?
Si1 C4 Si4 107.86(3) . . ?
C6 C5 C10 117.66(5) . . ?
C6 C5 C2 122.45(5) . . ?
C10 C5 C2 119.70(5) . . ?
C7 C6 C5 121.26(6) . . ?
C7 C6 H6 119.4 . . ?
C5 C6 H6 119.4 . . ?
C8 C7 C6 120.18(6) . . ?
C8 C7 H7 119.9 . . ?
C6 C7 H7 119.9 . . ?
C7 C8 C9 119.34(6) . . ?
C7 C8 H8 120.3 . . ?
C9 C8 H8 120.3 . . ?
C10 C9 C8 120.31(6) . . ?
C10 C9 H9 119.8 . . ?
C8 C9 H9 119.8 . . ?
C9 C10 C5 121.02(6) . . ?
C9 C10 H10 119.5 . . ?
C5 C10 H10 119.5 . . ?
C16 C11 C12 118.10(5) . . ?
C16 C11 C3 119.74(5) . . ?
C12 C11 C3 122.16(5) . . ?
C13 C12 C11 120.81(6) . . ?
C13 C12 H12 119.6 . . ?
C11 C12 H12 119.6 . . ?
C14 C13 C12 120.39(6) . . ?
C14 C13 H13 119.8 . . ?
C12 C13 H13 119.8 . . ?
C15 C14 C13 119.35(6) . . ?
C15 C14 H14 120.3 . . ?
C13 C14 H14 120.3 . . ?
C14 C15 C16 120.09(6) . . ?
C14 C15 H15 120.0 . . ?
C16 C15 H15 120.0 . . ?
C15 C16 C11 121.24(5) . . ?
C15 C16 H16 119.4 . . ?
C11 C16 H16 119.4 . . ?
Si2 C17 H17A 109.5 . . ?
Si2 C17 H17B 109.5 . . ?
H17A C17 H17B 109.5 . . ?
Si2 C17 H17C 109.5 . . ?
H17A C17 H17C 109.5 . . ?
H17B C17 H17C 109.5 . . ?
Si2 C18 H18A 109.5 . . ?
Si2 C18 H18B 109.5 . . ?
H18A C18 H18B 109.5 . . ?
Si2 C18 H18C 109.5 . . ?
H18A C18 H18C 109.5 . . ?
H18B C18 H18C 109.5 . . ?
H18D C18 H18E 109.5 . . ?
H18D C18 H18F 109.5 . . ?
H18E C18 H18F 109.5 . . ?
Si2 C19 H19A 109.5 . . ?
Si2 C19 H19B 109.5 . . ?
H19A C19 H19B 109.5 . . ?
Si2 C19 H19C 109.5 . . ?
H19A C19 H19C 109.5 . . ?
H19B C19 H19C 109.5 . . ?
Si3 C20 H20A 109.5 . . ?
Si3 C20 H20B 109.5 . . ?
H20A C20 H20B 109.5 . . ?
Si3 C20 H20C 109.5 . . ?
H20A C20 H20C 109.5 . . ?
H20B C20 H20C 109.5 . . ?
Si3 C21 H21A 109.5 . . ?
Si3 C21 H21B 109.5 . . ?
H21A C21 H21B 109.5 . . ?
Si3 C21 H21C 109.5 . . ?
H21A C21 H21C 109.5 . . ?
H21B C21 H21C 109.5 . . ?
Si3 C22 H22A 109.5 . . ?
Si3 C22 H22B 109.5 . . ?
H22A C22 H22B 109.5 . . ?
Si3 C22 H22C 109.5 . . ?
H22A C22 H22C 109.5 . . ?
H22B C22 H22C 109.5 . . ?
N1 C23 N2 106.19(5) . . ?
N1 C23 C24 127.42(5) . . ?
N2 C23 C24 126.05(5) . . ?
N1 C23 Si4 53.03(3) . . ?
N2 C23 Si4 53.95(3) . . ?
C24 C23 Si4 167.15(4) . . ?
C29 C24 C25 120.07(5) . . ?
C29 C24 C23 118.50(5) . . ?
C25 C24 C23 121.30(5) . . ?
C26 C25 C24 119.69(6) . . ?
C26 C25 H25 120.2 . . ?
C24 C25 H25 120.2 . . ?
C27 C26 C25 120.26(6) . . ?
C27 C26 H26 119.9 . . ?
C25 C26 H26 119.9 . . ?
C26 C27 C28 120.06(6) . . ?
C26 C27 H27 120.0 . . ?
C28 C27 H27 120.0 . . ?
C27 C28 C29 120.01(6) . . ?
C27 C28 H28 120.0 . . ?
C29 C28 H28 120.0 . . ?
C28 C29 C24 119.89(6) . . ?
C28 C29 H29 120.1 . . ?
C24 C29 H29 120.1 . . ?
N1 C30 C32 105.76(5) . . ?
N1 C30 C31 111.67(5) . . ?
C32 C30 C31 108.76(6) . . ?
N1 C30 C33 110.25(5) . . ?
C32 C30 C33 109.72(6) . . ?
C31 C30 C33 110.54(6) . . ?
C30 C31 H31A 109.5 . . ?
C30 C31 H31B 109.5 . . ?
H31A C31 H31B 109.5 . . ?
C30 C31 H31C 109.5 . . ?
H31A C31 H31C 109.5 . . ?
H31B C31 H31C 109.5 . . ?
C30 C32 H32A 109.5 . . ?
C30 C32 H32B 109.5 . . ?
H32A C32 H32B 109.5 . . ?
C30 C32 H32C 109.5 . . ?
H32A C32 H32C 109.5 . . ?
H32B C32 H32C 109.5 . . ?
C30 C33 H33A 109.5 . . ?
C30 C33 H33B 109.5 . . ?
H33A C33 H33B 109.5 . . ?
C30 C33 H33C 109.5 . . ?
H33A C33 H33C 109.5 . . ?
H33B C33 H33C 109.5 . . ?
N2 C34 C37 106.00(5) . . ?
N2 C34 C36 113.55(5) . . ?
C37 C34 C36 109.55(5) . . ?
N2 C34 C35 109.32(5) . . ?
C37 C34 C35 108.77(6) . . ?
C36 C34 C35 109.51(5) . . ?
C34 C35 H35A 109.5 . . ?
C34 C35 H35B 109.5 . . ?
H35A C35 H35B 109.5 . . ?
C34 C35 H35C 109.5 . . ?
H35A C35 H35C 109.5 . . ?
H35B C35 H35C 109.5 . . ?
C34 C36 H36A 109.5 . . ?
C34 C36 H36B 109.5 . . ?
H36A C36 H36B 109.5 . . ?
C34 C36 H36C 109.5 . . ?
H36A C36 H36C 109.5 . . ?
H36B C36 H36C 109.5 . . ?
C34 C37 H37A 109.5 . . ?
C34 C37 H37B 109.5 . . ?
H37A C37 H37B 109.5 . . ?
C34 C37 H37C 109.5 . . ?
H37A C37 H37C 109.5 . . ?
H37B C37 H37C 109.5 . . ?

loop_
_geom_bond_atom_site_label_1
_geom_bond_atom_site_label_2
_geom_bond_distance
_geom_bond_site_symmetry_2
_geom_bond_publ_flag
Cu1 Si1 2.2845(3) . ?
Cu1 Si4 2.2960(3) 3_666 ?
Cu1 Cu1 2.6671(2) 3_666 ?
Si1 C4 1.7832(6) . ?
Si1 C1 1.9220(6) . ?
Si2 C17 1.8805(7) . ?
Si2 C19 1.8809(7) . ?
Si2 C18 1.8847(7) . ?
Si2 C1 1.9016(6) . ?
Si3 C20 1.8801(7) . ?
Si3 C21 1.8821(7) . ?
Si3 C22 1.8841(7) . ?
Si3 C1 1.9074(6) . ?
Si4 C4 1.8169(6) . ?
Si4 N1 1.8522(5) . ?
Si4 N2 1.8735(5) . ?
Si4 C23 2.3172(6) . ?
N1 C23 1.3389(7) . ?
N1 C30 1.4751(7) . ?
N2 C23 1.3403(7) . ?
N2 C34 1.4788(7) . ?
C1 C2 1.5196(7) . ?
C2 C3 1.3811(8) . ?
C2 C5 1.4928(7) . ?
C3 C4 1.4565(7) . ?
C3 C11 1.4909(7) . ?
C5 C6 1.3982(8) . ?
C5 C10 1.4049(8) . ?
C6 C7 1.3947(9) . ?
C6 H6 0.9500 . ?
C7 C8 1.3883(10) . ?
C7 H7 0.9500 . ?
C8 C9 1.3930(10) . ?
C8 H8 0.9500 . ?
C9 C10 1.3912(9) . ?
C9 H9 0.9500 . ?
C10 H10 0.9500 . ?
C11 C16 1.3983(8) . ?
C11 C12 1.3994(8) . ?
C12 C13 1.3934(9) . ?
C12 H12 0.9500 . ?
C13 C14 1.3928(10) . ?
C13 H13 0.9500 . ?
C14 C15 1.3913(9) . ?
C14 H14 0.9500 . ?
C15 C16 1.3920(8) . ?
C15 H15 0.9500 . ?
C16 H16 0.9500 . ?
C17 H17A 0.9800 . ?
C17 H17B 0.9800 . ?
C17 H17C 0.9800 . ?
C18 H18A 0.9800 . ?
C18 H18B 0.9800 . ?
C18 H18C 0.9800 . ?
C18 H18D 0.9800 . ?
C18 H18E 0.9800 . ?
C18 H18F 0.9800 . ?
C19 H19A 0.9800 . ?
C19 H19B 0.9800 . ?
C19 H19C 0.9800 . ?
C20 H20A 0.9800 . ?
C20 H20B 0.9800 . ?
C20 H20C 0.9800 . ?
C21 H21A 0.9800 . ?
C21 H21B 0.9800 . ?
C21 H21C 0.9800 . ?
C22 H22A 0.9800 . ?
C22 H22B 0.9800 . ?
C22 H22C 0.9800 . ?
C23 C24 1.4850(8) . ?
C24 C29 1.3964(9) . ?
C24 C25 1.3963(8) . ?
C25 C26 1.3925(9) . ?
C25 H25 0.9500 . ?
C26 C27 1.3913(11) . ?
C26 H26 0.9500 . ?
C27 C28 1.3921(11) . ?
C27 H27 0.9500 . ?
C28 C29 1.3932(9) . ?
C28 H28 0.9500 . ?
C29 H29 0.9500 . ?
C30 C32 1.5289(9) . ?
C30 C31 1.5291(9) . ?
C30 C33 1.5319(10) . ?
C31 H31A 0.9800 . ?
C31 H31B 0.9800 . ?
C31 H31C 0.9800 . ?
C32 H32A 0.9800 . ?
C32 H32B 0.9800 . ?
C32 H32C 0.9800 . ?
C33 H33A 0.9800 . ?
C33 H33B 0.9800 . ?
C33 H33C 0.9800 . ?
C34 C37 1.5299(9) . ?
C34 C36 1.5328(9) . ?
C34 C35 1.5350(9) . ?
C35 H35A 0.9800 . ?
C35 H35B 0.9800 . ?
C35 H35C 0.9800 . ?
C36 H36A 0.9800 . ?
C36 H36B 0.9800 . ?
C36 H36C 0.9800 . ?
C37 H37A 0.9800 . ?
C37 H37B 0.9800 . ?
C37 H37C 0.9800 . ?

loop_
_geom_torsion_atom_site_label_1
_geom_torsion_atom_site_label_2
_geom_torsion_atom_site_label_3
_geom_torsion_atom_site_label_4
_geom_torsion
_geom_torsion_site_symmetry_1
_geom_torsion_site_symmetry_2
_geom_torsion_site_symmetry_3
_geom_torsion_site_symmetry_4
_geom_torsion_publ_flag
C4 Si4 N1 C23 117.59(4) . . . . ?
N2 Si4 N1 C23 7.09(3) . . . . ?
Cu1 Si4 N1 C23 -100.05(3) 3_666 . . . ?
C4 Si4 N1 C30 -68.98(6) . . . . ?
N2 Si4 N1 C30 -179.48(6) . . . . ?
Cu1 Si4 N1 C30 73.37(6) 3_666 . . . ?
C23 Si4 N1 C30 173.43(8) . . . . ?
C4 Si4 N2 C23 -119.23(4) . . . . ?
N1 Si4 N2 C23 -7.08(3) . . . . ?
Cu1 Si4 N2 C23 112.68(3) 3_666 . . . ?
C4 Si4 N2 C34 74.35(6) . . . . ?
N1 Si4 N2 C34 -173.50(6) . . . . ?
Cu1 Si4 N2 C34 -53.74(6) 3_666 . . . ?
C23 Si4 N2 C34 -166.42(8) . . . . ?
Si2 C1 C2 C3 -119.28(5) . . . . ?
Si3 C1 C2 C3 108.43(5) . . . . ?
Si1 C1 C2 C3 -2.23(6) . . . . ?
Si2 C1 C2 C5 70.11(6) . . . . ?
Si3 C1 C2 C5 -62.18(5) . . . . ?
Si1 C1 C2 C5 -172.84(4) . . . . ?
C5 C2 C3 C4 170.87(5) . . . . ?
C1 C2 C3 C4 0.57(7) . . . . ?
C5 C2 C3 C11 -9.03(8) . . . . ?
C1 C2 C3 C11 -179.33(5) . . . . ?
C2 C3 C4 Si1 1.60(6) . . . . ?
C11 C3 C4 Si1 -178.50(4) . . . . ?
C2 C3 C4 Si4 -170.33(5) . . . . ?
C11 C3 C4 Si4 9.57(10) . . . . ?
C1 Si1 C4 C3 -2.45(4) . . . . ?
Cu1 Si1 C4 C3 177.76(3) . . . . ?
C1 Si1 C4 Si4 172.31(3) . . . . ?
Cu1 Si1 C4 Si4 -7.48(4) . . . . ?
N1 Si4 C4 C3 -30.96(8) . . . . ?
N2 Si4 C4 C3 49.72(7) . . . . ?
Cu1 Si4 C4 C3 -178.98(6) 3_666 . . . ?
C23 Si4 C4 C3 9.72(8) . . . . ?
N1 Si4 C4 Si1 157.00(2) . . . . ?
N2 Si4 C4 Si1 -122.31(3) . . . . ?
Cu1 Si4 C4 Si1 8.98(3) 3_666 . . . ?
C23 Si4 C4 Si1 -162.31(2) . . . . ?
C3 C2 C5 C6 129.10(6) . . . . ?
C1 C2 C5 C6 -60.90(7) . . . . ?
C3 C2 C5 C10 -56.00(8) . . . . ?
C1 C2 C5 C10 114.00(6) . . . . ?
C10 C5 C6 C7 -4.61(9) . . . . ?
C2 C5 C6 C7 170.39(6) . . . . ?
C5 C6 C7 C8 1.06(10) . . . . ?
C6 C7 C8 C9 3.01(10) . . . . ?
C7 C8 C9 C10 -3.40(10) . . . . ?
C8 C9 C10 C5 -0.27(10) . . . . ?
C6 C5 C10 C9 4.21(9) . . . . ?
C2 C5 C10 C9 -170.93(6) . . . . ?
C2 C3 C11 C16 131.50(6) . . . . ?
C4 C3 C11 C16 -48.40(8) . . . . ?
C2 C3 C11 C12 -48.84(8) . . . . ?
C4 C3 C11 C12 131.26(6) . . . . ?
C16 C11 C12 C13 -0.29(10) . . . . ?
C3 C11 C12 C13 -179.96(6) . . . . ?
C11 C12 C13 C14 -0.71(12) . . . . ?
C12 C13 C14 C15 0.76(12) . . . . ?
C13 C14 C15 C16 0.20(11) . . . . ?
C14 C15 C16 C11 -1.23(10) . . . . ?
C12 C11 C16 C15 1.26(9) . . . . ?
C3 C11 C16 C15 -179.07(6) . . . . ?
C30 N1 C23 N2 176.21(6) . . . . ?
Si4 N1 C23 N2 -9.74(4) . . . . ?
C30 N1 C23 C24 -10.20(10) . . . . ?
Si4 N1 C23 C24 163.86(5) . . . . ?
C30 N1 C23 Si4 -174.05(7) . . . . ?
C34 N2 C23 N1 177.43(5) . . . . ?
Si4 N2 C23 N1 9.62(4) . . . . ?
C34 N2 C23 C24 3.73(9) . . . . ?
Si4 N2 C23 C24 -164.08(5) . . . . ?
C34 N2 C23 Si4 167.81(7) . . . . ?
N1 C23 C24 C29 -76.26(8) . . . . ?
N2 C23 C24 C29 96.12(7) . . . . ?
Si4 C23 C24 C29 10.8(2) . . . . ?
N1 C23 C24 C25 107.89(7) . . . . ?
N2 C23 C24 C25 -79.72(8) . . . . ?
Si4 C23 C24 C25 -165.00(16) . . . . ?
C29 C24 C25 C26 -0.88(9) . . . . ?
C23 C24 C25 C26 174.90(6) . . . . ?
C24 C25 C26 C27 -0.47(10) . . . . ?
C25 C26 C27 C28 1.27(11) . . . . ?
C26 C27 C28 C29 -0.71(11) . . . . ?
C27 C28 C29 C24 -0.64(10) . . . . ?
C25 C24 C29 C28 1.43(10) . . . . ?
C23 C24 C29 C28 -174.46(6) . . . . ?
C23 N1 C30 C32 -154.37(6) . . . . ?
Si4 N1 C30 C32 34.36(8) . . . . ?
C23 N1 C30 C31 -36.22(9) . . . . ?
Si4 N1 C30 C31 152.51(6) . . . . ?
C23 N1 C30 C33 87.09(8) . . . . ?
Si4 N1 C30 C33 -84.19(7) . . . . ?
C23 N2 C34 C37 -155.39(6) . . . . ?
Si4 N2 C34 C37 6.55(8) . . . . ?
C23 N2 C34 C36 -35.08(8) . . . . ?
Si4 N2 C34 C36 126.87(5) . . . . ?
C23 N2 C34 C35 87.53(7) . . . . ?
Si4 N2 C34 C35 -110.53(6) . . . . ?
